data_2009556
loop_
_publ_author_name
'Bensch, W.'
'D\"urichen, P.'

_publ_section_title
;
 Structure of the layer compound ZrSiTe
;
_journal_issue 3
_journal_name_full 'Acta Crystallographica Section C'
_journal_page_first 346
_journal_page_last 348
_journal_paper_doi 10.1107/S0108270193008303
_journal_volume 50
_journal_year 1994
_chemical_formula_sum 'Si Te Zr'
_chemical_formula_weight 246.906
_symmetry_cell_setting tetragonal
_symmetry_space_group_name_Hall '-P 4a 2a'
_symmetry_space_group_name_H-M 'P 4/n m m'
_atom_type_scat_source IntTabIV
_cell_angle_alpha 90.
_cell_angle_beta 90.
_cell_angle_gamma 90.
_cell_formula_units_Z 2
_cell_length_a 3.6974(9)
_cell_length_b 3.6974(9)
_cell_length_c 9.508(2)
_cell_measurement_reflns_used 22
_cell_measurement_temperature 295
_cell_measurement_theta_max 13.15
_cell_measurement_theta_min 10.75
_cell_volume 129.98(5)
_diffrn_measurement_device 'STOE AEDII'
_diffrn_measurement_method \w/2\q
_diffrn_radiation_type MoK\a
_diffrn_radiation_wavelength 0.7107
_diffrn_reflns_av_R_equivalents 2.73
_diffrn_reflns_limit_h_max 5
_diffrn_reflns_limit_h_min -5
_diffrn_reflns_limit_k_max 5
_diffrn_reflns_limit_k_min 0
_diffrn_reflns_limit_l_max 14
_diffrn_reflns_limit_l_min -14
_diffrn_reflns_number 1071
_diffrn_reflns_theta_max 32.5
_diffrn_standards_decay_% <=1.4
_diffrn_standards_interval_time 180
_diffrn_standards_number 4
_exptl_absorpt_coefficient_mu 15.279
_exptl_absorpt_correction_T_max 0.5651
_exptl_absorpt_correction_T_min 0.1751
_exptl_absorpt_correction_type integration
_exptl_crystal_colour black
_exptl_crystal_density_diffrn 6.309
_exptl_crystal_description 'rectangular platelet'
_exptl_crystal_size_max 0.086
_exptl_crystal_size_mid 0.07
_exptl_crystal_size_min 0.016
_refine_diff_density_max 1.45
_refine_diff_density_min -2.81
_refine_ls_extinction_coef '\c = 0.0063(4)'
_refine_ls_extinction_method 'F^*^ = F(1 + 0.002\cF^2^/sin2\q)^-1/4^'
_refine_ls_goodness_of_fit_obs 1.30
_refine_ls_number_parameters 10
_refine_ls_number_reflns 175
_refine_ls_R_factor_obs 0.0170?
_refine_ls_shift/esd_max 0.01
_refine_ls_structure_factor_coef F
_refine_ls_weighting_details 'w = 1/[\s^2^(F) + 0.00008F^2^]'
_refine_ls_weighting_scheme calc
_refine_ls_wR_factor_obs 0.0147?
_reflns_number_observed 175
_reflns_number_total 177
_reflns_observed_criterion F~o~>=0.0\s(F~o~)
_cod_data_source_file se1027.cif
_cod_data_source_block se1027_structure_1_of_1
_cod_depositor_comments
;
The following automatic conversions were performed:

'_refine_ls_weighting_scheme' value '1/[\s^2^(F) + 0.00008F^2^]' was
changed to 'calc'. New tag '_refine_ls_weighting_details' was
created. The value of the new tag was set to 'w = 1/[\s^2^(F) +
0.00008F^2^]'.

Automatic conversion script
Id: cif_fix_values 3143 2015-03-26 13:38:13Z robertas 
;
_cod_original_cell_volume 129.98(6)
_cod_original_formula_sum 'Si1 Te1 Zr1'
_cod_database_code 2009556

loop_
_atom_site_label
_atom_site_fract_x
_atom_site_fract_y
_atom_site_fract_z
_atom_site_U_iso_or_equiv
Zr 0.25 0.25 .7238(1) .00610(10)
Te 0.25 0.25 .1399(1) .00590(10)
Si 0.75 0.25 0.5 .0074(2)

loop_
_geom_angle_atom_site_label_1
_geom_angle_atom_site_label_2
_geom_angle_atom_site_label_3
_geom_angle
_geom_angle_publ_flag
Si Zr Te 138.70(10) no
Si Zr Si 82.00(10) no
Zr Si Zr 124.70(10) no
Zr Si Si 62.40(10) no
Zr Si Si 117.60(10) no
Si Si Si 180.0 no
Zr Te Zr 127.30(10) no
Si Zr Te 85.40(10) no
Si Zr Si 55.30(10) no
Zr Si Zr 82.00(10) no
Zr Si Si 117.60(10) no
Si Si Si 90.0 no
Zr Te Zr 78.60(10) no

loop_
_geom_bond_atom_site_label_1
_geom_bond_atom_site_label_2
_geom_bond_distance
_geom_bond_publ_flag
Zr Te 2.9180(10) yes
Zr Si 2.8190(10) yes
Si Si 2.6140(10) yes
Zr Tea 3.9570(10) yes
Zr Zr 3.6970(10) yes
